data_4328162
loop_
_publ_author_name
'Lorenzo Ferro'
'Peter B. Hitchcock'
'Martyn P. Coles'
'J. Robin Fulton'

_publ_section_title
;
 Reactivity of Divalent Germanium Alkoxide Complexes Is in Sharp Contrast
 to the Heavier Tin and Lead Analogues
;
_journal_name_full 'Inorganic Chemistry'
_journal_page_first 1544
_journal_page_last 1551
_journal_paper_doi 10.1021/ic201841m
_journal_volume 51
_journal_year 2012
_chemical_compound_source 'synthesis as described'
_chemical_formula_moiety 'C66 H100 Cu2 Ge2 I2 N4 O2, 3(C7 H8)'
_chemical_formula_sum 'C87 H124 Cu2 Ge2 I2 N4 O2'
_chemical_formula_weight 1784.02
_chemical_name_systematic
;
 ?
;
_space_group_IT_number 12
_symmetry_cell_setting monoclinic
_symmetry_Int_Tables_number 12
_symmetry_space_group_name_Hall '-C 2y'
_symmetry_space_group_name_H-M 'C 1 2/m 1'
_atom_sites_solution_hydrogens geom
_atom_sites_solution_primary direct
_atom_sites_solution_secondary difmap
_audit_conform_dict_location ftp://ftp.iucr.org/pub/cif_core.dic
_audit_conform_dict_name cif_core.dic
_audit_conform_dict_version 2.3
_audit_creation_date 2010-01-07T09:58:33-00:00
_audit_creation_method 'WinGX routine CIF_UPDATE'
_cell_angle_alpha 90
_cell_angle_beta 102.306(2)
_cell_angle_gamma 90
_cell_formula_units_Z 2
_cell_length_a 15.7342(5)
_cell_length_b 16.4339(7)
_cell_length_c 16.7541(7)
_cell_measurement_reflns_used 14954
_cell_measurement_temperature 173(2)
_cell_measurement_theta_max 27.103
_cell_measurement_theta_min 3.395
_cell_measurement_wavelength 0.71073
_cell_volume 4232.6(3)
_computing_cell_refinement 'HKL Scalepack (Otwinowski & Minor 1997)'
_computing_data_collection 'Collect (Nonius BV, 1997-2000)'
_computing_data_reduction 'HKL Denzo and Scalepack (Otwinowski & Minor 1997)'
_computing_molecular_graphics 'Ortep-3 for Windows (Farrugia, 1997)'
_computing_publication_material 'WinGX publication routines (Farrugia, 1999)'
_computing_structure_refinement 'SHELXL-97 (Sheldrick, 1997)'
_computing_structure_solution 'SHELXS-86 (Sheldrick, 1986)'
_diffrn_ambient_temperature 173(2)
_diffrn_detector 'CCD plate'
_diffrn_detector_area_resol_mean 9
_diffrn_measured_fraction_theta_full 0.997
_diffrn_measured_fraction_theta_max 0.997
_diffrn_measurement_device '95mm CCD camera on \k-goniostat'
_diffrn_measurement_device_type KappaCCD
_diffrn_measurement_method 'CCD rotation images, thick slices'
_diffrn_orient_matrix_type 'by Nonius Collect from scalepack cell'
_diffrn_orient_matrix_UB_11 -0.340353E-1
_diffrn_orient_matrix_UB_12 0.02902
_diffrn_orient_matrix_UB_13 -0.489666E-1
_diffrn_orient_matrix_UB_21 0.554335E-1
_diffrn_orient_matrix_UB_22 0.17337E-1
_diffrn_orient_matrix_UB_23 -0.151022E-1
_diffrn_orient_matrix_UB_31 -0.5268E-3
_diffrn_orient_matrix_UB_32 -0.505962E-1
_diffrn_orient_matrix_UB_33 -0.332602E-1
_diffrn_radiation_monochromator graphite
_diffrn_radiation_probe x-ray
_diffrn_radiation_type MoK\a
_diffrn_radiation_wavelength 0.71073
_diffrn_reflns_av_R_equivalents 0.0891
_diffrn_reflns_av_unetI/netI 0.0789
_diffrn_reflns_limit_h_max 20
_diffrn_reflns_limit_h_min -18
_diffrn_reflns_limit_k_max 21
_diffrn_reflns_limit_k_min -21
_diffrn_reflns_limit_l_max 21
_diffrn_reflns_limit_l_min -21
_diffrn_reflns_number 22306
_diffrn_reflns_theta_full 27.11
_diffrn_reflns_theta_max 27.11
_diffrn_reflns_theta_min 3.51
_diffrn_source 'Enraf Nonius FR590'
_exptl_absorpt_coefficient_mu 1.975
_exptl_absorpt_correction_T_max 0.9089
_exptl_absorpt_correction_T_min 0.7904
_exptl_absorpt_correction_type multi-scan
_exptl_absorpt_process_details
;
        [c.f. r.h. blessing, acta cryst. (1995), a51, 33-38]
;
_exptl_crystal_colour Yellow
_exptl_crystal_density_diffrn 1.4
_exptl_crystal_description Plate
_exptl_crystal_F_000 1836
_exptl_crystal_size_max 0.14
_exptl_crystal_size_mid 0.06
_exptl_crystal_size_min 0.04
_refine_diff_density_max 1.007
_refine_diff_density_min -0.594
_refine_diff_density_rms 0.109
_refine_ls_extinction_method none
_refine_ls_goodness_of_fit_ref 1.002
_refine_ls_hydrogen_treatment constr
_refine_ls_matrix_type full
_refine_ls_number_parameters 239
_refine_ls_number_reflns 4843
_refine_ls_number_restraints 67
_refine_ls_restrained_S_all 0.995
_refine_ls_R_factor_all 0.0945
_refine_ls_R_factor_gt 0.0521
_refine_ls_shift/su_max 0
_refine_ls_shift/su_mean 0
_refine_ls_structure_factor_coef Fsqd
_refine_ls_weighting_details 'calc w=1/[\s^2^(Fo^2^)+(0.0253P)^2^+23.6360P] where P=(Fo^2^+2Fc^2^)/3'
_refine_ls_weighting_scheme calc
_refine_ls_wR_factor_gt 0.0908
_refine_ls_wR_factor_ref 0.1031
_reflns_number_gt 3319
_reflns_number_total 4843
_reflns_threshold_expression >2sigma(I)
_cod_data_source_file ic201841m_si_001_6.cif
_cod_data_source_block (7)-dec1109b
_cod_original_sg_symbol_H-M 'C 2/m'
_cod_database_code 4328162

loop_
_symmetry_equiv_pos_as_xyz
'x, y, z'
'-x, y, -z'
'x+1/2, y+1/2, z'
'-x+1/2, y+1/2, -z'
'-x, -y, -z'
'x, -y, z'
'-x+1/2, -y+1/2, -z'
'x+1/2, -y+1/2, z'

loop_
_atom_site_label
_atom_site_type_symbol
_atom_site_fract_x
_atom_site_fract_y
_atom_site_fract_z
_atom_site_U_iso_or_equiv
_atom_site_adp_type
_atom_site_occupancy
_atom_site_symmetry_multiplicity
_atom_site_calc_flag
_atom_site_refinement_flags
_atom_site_disorder_assembly
_atom_site_disorder_group
I I 0.05072(3) 0.5 0.39879(3) 0.03372(14) Uani 1 2 d S . .
Ge Ge -0.22523(4) 0.5 0.34050(4) 0.02235(16) Uani 1 2 d S . .
Cu Cu -0.09986(5) 0.5 0.44419(5) 0.0316(2) Uani 1 2 d S . .
O O -0.3393(3) 0.5 0.3360(3) 0.0307(10) Uani 1 2 d S A .
N N -0.2254(2) 0.58543(19) 0.2585(2) 0.0233(8) Uani 1 1 d . . .
C1 C -0.1746(3) 0.5763(3) 0.2049(3) 0.0267(10) Uani 1 1 d . . .
C2 C -0.1455(4) 0.5 0.1855(4) 0.0290(15) Uani 1 2 d S . .
H2 H -0.1007 0.5 0.1554 0.035 Uiso 1 2 calc SR . .
C3 C -0.1494(3) 0.6490(3) 0.1611(3) 0.0368(12) Uani 1 1 d . . .
H3A H -0.2007 0.6833 0.1419 0.055 Uiso 1 1 calc R . .
H3B H -0.1261 0.6309 0.1143 0.055 Uiso 1 1 calc R . .
H3C H -0.1049 0.6804 0.1985 0.055 Uiso 1 1 calc R . .
C4 C -0.2672(3) 0.6621(2) 0.2687(3) 0.0237(9) Uani 1 1 d . B .
C5 C -0.2255(3) 0.7181(2) 0.3277(3) 0.0289(10) Uani 1 1 d . . .
C6 C -0.2709(3) 0.7882(3) 0.3401(3) 0.0428(13) Uani 1 1 d . . .
H6 H -0.2441 0.8265 0.3802 0.051 Uiso 1 1 calc R . .
C7 C -0.3528(4) 0.8033(3) 0.2961(4) 0.0494(14) Uani 1 1 d . . .
H7 H -0.3828 0.8511 0.3063 0.059 Uiso 1 1 calc R . .
C8 C -0.3920(3) 0.7490(3) 0.2367(4) 0.0450(13) Uani 1 1 d . B .
H8 H -0.448 0.7614 0.2047 0.054 Uiso 1 1 calc R . .
C9 C -0.3520(3) 0.6769(3) 0.2227(3) 0.0337(11) Uani 1 1 d D . .
C10 C -0.1338(3) 0.7058(3) 0.3777(3) 0.0340(11) Uani 1 1 d . . .
H10 H -0.1111 0.6533 0.3606 0.041 Uiso 1 1 calc R . .
C11 C -0.0739(3) 0.7745(3) 0.3611(3) 0.0468(14) Uani 1 1 d . . .
H11A H -0.015 0.7654 0.3933 0.07 Uiso 1 1 calc R . .
H11B H -0.0958 0.8268 0.3764 0.07 Uiso 1 1 calc R . .
H11C H -0.0726 0.7753 0.3028 0.07 Uiso 1 1 calc R . .
C12 C -0.1332(4) 0.7006(3) 0.4683(3) 0.0463(13) Uani 1 1 d . . .
H12A H -0.0734 0.6923 0.499 0.069 Uiso 1 1 calc R . .
H12B H -0.1695 0.6549 0.4783 0.069 Uiso 1 1 calc R . .
H12C H -0.1561 0.7513 0.4862 0.069 Uiso 1 1 calc R . .
C16 C -0.3797(4) 0.5 0.4060(4) 0.0316(15) Uani 1 2 d S . .
C17 C -0.4774(5) 0.4863(8) 0.3694(5) 0.045(3) Uiso 0.5 1 d P A -1
H17A H -0.4991 0.53 0.3306 0.067 Uiso 0.5 1 calc PR A -1
H17B H -0.5097 0.4865 0.4134 0.067 Uiso 0.5 1 calc PR A -1
H17C H -0.4854 0.4338 0.3411 0.067 Uiso 0.5 1 calc PR A -1
C18 C -0.3429(8) 0.4371(7) 0.4673(8) 0.051(3) Uiso 0.5 1 d P A -1
H18A H -0.3514 0.3832 0.442 0.077 Uiso 0.5 1 calc PR A -1
H18B H -0.3725 0.4396 0.5132 0.077 Uiso 0.5 1 calc PR A -1
H18C H -0.2806 0.4472 0.4873 0.077 Uiso 0.5 1 calc PR A -1
C19 C -0.3696(7) 0.5865(6) 0.4416(7) 0.033(2) Uiso 0.5 1 d P A -1
H19A H -0.3943 0.6258 0.3989 0.049 Uiso 0.5 1 calc PR A -1
H19B H -0.3077 0.5985 0.462 0.049 Uiso 0.5 1 calc PR A -1
H19C H -0.4002 0.5905 0.4866 0.049 Uiso 0.5 1 calc PR A -1
C13 C -0.4051(10) 0.6136(10) 0.1669(10) 0.037(4) Uani 0.57(3) 1 d PDU B 1
H13 H -0.3866 0.5588 0.1901 0.045 Uiso 0.57(3) 1 calc PR B 1
C14 C -0.3811(8) 0.6191(17) 0.0841(10) 0.061(5) Uani 0.57(3) 1 d PDU B 1
H14A H -0.4133 0.5778 0.0476 0.092 Uiso 0.57(3) 1 calc PR B 1
H14B H -0.3185 0.6099 0.0903 0.092 Uiso 0.57(3) 1 calc PR B 1
H14C H -0.3961 0.6733 0.0607 0.092 Uiso 0.57(3) 1 calc PR B 1
C15 C -0.5035(11) 0.6199(13) 0.1584(14) 0.048(4) Uani 0.57(3) 1 d PDU B 1
H15A H -0.5321 0.5758 0.1233 0.073 Uiso 0.57(3) 1 calc PR B 1
H15B H -0.5239 0.6724 0.134 0.073 Uiso 0.57(3) 1 calc PR B 1
H15C H -0.5176 0.6154 0.2125 0.073 Uiso 0.57(3) 1 calc PR B 1
C13A C -0.3875(14) 0.6252(12) 0.1466(10) 0.033(5) Uani 0.43(3) 1 d PDU B 2
H13A H -0.3508 0.5752 0.1492 0.039 Uiso 0.43(3) 1 calc PR B 2
C14A C -0.3886(13) 0.6683(17) 0.0654(10) 0.053(5) Uani 0.43(3) 1 d PDU B 2
H14D H -0.4126 0.6316 0.0201 0.08 Uiso 0.43(3) 1 calc PR B 2
H14E H -0.3292 0.6836 0.0624 0.08 Uiso 0.43(3) 1 calc PR B 2
H14F H -0.4248 0.7173 0.0616 0.08 Uiso 0.43(3) 1 calc PR B 2
C15A C -0.4796(16) 0.5995(14) 0.1492(16) 0.045(5) Uani 0.43(3) 1 d PDU B 2
H15D H -0.5032 0.5657 0.1015 0.068 Uiso 0.43(3) 1 calc PR B 2
H15E H -0.516 0.6479 0.1487 0.068 Uiso 0.43(3) 1 calc PR B 2
H15F H -0.4789 0.5682 0.1992 0.068 Uiso 0.43(3) 1 calc PR B 2
C1S C -0.2762(4) 0.4374(4) -0.1061(4) 0.071(4) Uiso 0.5 1 d PG C -1
C2S C -0.2839(5) 0.4479(4) -0.1897(4) 0.078(4) Uiso 0.5 1 d PG C -1
H2S H -0.2909 0.4019 -0.2249 0.094 Uiso 0.5 1 calc PR C -1
C3S C -0.2812(4) 0.5256(4) -0.2217(3) 0.076(4) Uiso 0.5 1 d PG C -1
H3S H -0.2865 0.5328 -0.2789 0.091 Uiso 0.5 1 calc PR C -1
C4S C -0.2709(5) 0.5928(4) -0.1703(5) 0.066(3) Uiso 0.5 1 d PG C -1
H4S H -0.2691 0.646 -0.1922 0.079 Uiso 0.5 1 calc PR C -1
C5S C -0.2632(6) 0.5824(4) -0.0867(5) 0.074(4) Uiso 0.5 1 d PG C -1
H5S H -0.2561 0.6283 -0.0515 0.089 Uiso 0.5 1 calc PR C -1
C6S C -0.2658(4) 0.5046(5) -0.0546(3) 0.073(3) Uiso 0.5 1 d PG C -1
H6S H -0.2606 0.4974 0.0025 0.088 Uiso 0.5 1 calc PR C -1
C7S C -0.2623(8) 0.3597(5) -0.0650(6) 0.073(4) Uiso 0.5 1 d PG C -1
H7S1 H -0.259 0.3674 -0.0064 0.11 Uiso 0.25 1 calc PR C -1
H7S2 H -0.2078 0.3358 -0.0733 0.11 Uiso 0.25 1 calc PR C -1
H7S3 H -0.3108 0.3231 -0.0874 0.11 Uiso 0.25 1 calc PR C -1
H7S4 H -0.2594 0.3168 -0.105 0.11 Uiso 0.25 1 calc PR C -1
H7S5 H -0.3106 0.3484 -0.0381 0.11 Uiso 0.25 1 calc PR C -1
H7S6 H -0.2077 0.3611 -0.024 0.11 Uiso 0.25 1 calc PR C -1
C8S C -0.0034(11) 0.4405(5) -0.0055(9) 0.066(5) Uiso 0.25 1 d PG D -1
C9S C -0.0411(10) 0.4951(6) -0.0662(8) 0.096(9) Uiso 0.25 1 d PG D -1
H9S H -0.0723 0.4755 -0.1175 0.115 Uiso 0.25 1 calc PR D -1
C10S C -0.0333(11) 0.5783(6) -0.0518(8) 0.038(5) Uiso 0.25 1 d PG D -1
H10S H -0.059 0.6156 -0.0933 0.046 Uiso 0.25 1 calc PR D -1
C11S C 0.0123(11) 0.6070(5) 0.0232(8) 0.046(5) Uiso 0.25 1 d PG D -1
H11S H 0.0177 0.6639 0.033 0.055 Uiso 0.25 1 calc PR D -1
C12S C 0.0500(10) 0.5525(7) 0.0839(8) 0.082(10) Uiso 0.25 1 d PG D -1
H12S H 0.0812 0.5721 0.1351 0.099 Uiso 0.25 1 calc PR D -1
C13S C 0.0421(10) 0.4692(6) 0.0695(9) 0.059(9) Uiso 0.25 1 d PG D -1
H13S H 0.0679 0.4319 0.111 0.071 Uiso 0.25 1 calc PR D -1
C14S C -0.0165(15) 0.3460(5) -0.0296(13) 0.067(7) Uiso 0.25 1 d PG D -1
H14G H 0.0122 0.3124 0.0167 0.101 Uiso 0.125 1 calc PR D -1
H14H H 0.0092 0.3347 -0.0769 0.101 Uiso 0.125 1 calc PR D -1
H14I H -0.0787 0.3333 -0.0434 0.101 Uiso 0.125 1 calc PR D -1
H14J H -0.0504 0.3412 -0.0857 0.101 Uiso 0.125 1 calc PR D -1
H14K H -0.0475 0.3189 0.0078 0.101 Uiso 0.125 1 calc PR D -1
H14L H 0.0405 0.3203 -0.0257 0.101 Uiso 0.125 1 calc PR D -1

loop_
_atom_site_aniso_label
_atom_site_aniso_U_11
_atom_site_aniso_U_22
_atom_site_aniso_U_33
_atom_site_aniso_U_23
_atom_site_aniso_U_13
_atom_site_aniso_U_12
I 0.0379(3) 0.0372(3) 0.0261(3) 0 0.00694(19) 0
Ge 0.0255(3) 0.0208(3) 0.0215(4) 0 0.0065(3) 0
Cu 0.0361(5) 0.0270(4) 0.0283(5) 0 -0.0008(4) 0
O 0.029(2) 0.037(2) 0.029(3) 0 0.014(2) 0
N 0.0278(19) 0.0195(17) 0.023(2) 0.0023(15) 0.0067(16) -0.0009(15)
C1 0.022(2) 0.031(2) 0.026(3) 0.002(2) 0.0035(19) -0.0029(19)
C2 0.026(3) 0.037(4) 0.027(4) 0 0.012(3) 0
C3 0.041(3) 0.035(3) 0.038(3) 0.005(2) 0.016(2) -0.002(2)
C4 0.026(2) 0.019(2) 0.028(3) 0.0032(18) 0.0097(19) 0.0011(18)
C5 0.035(2) 0.023(2) 0.030(3) 0.0040(19) 0.011(2) 0.000(2)
C6 0.052(3) 0.026(2) 0.050(3) -0.008(2) 0.009(3) 0.000(2)
C7 0.055(4) 0.031(3) 0.065(4) -0.002(3) 0.019(3) 0.013(3)
C8 0.034(3) 0.041(3) 0.058(4) 0.000(3) 0.006(3) 0.008(2)
C9 0.032(3) 0.034(3) 0.033(3) 0.002(2) 0.003(2) 0.007(2)
C10 0.032(3) 0.026(2) 0.041(3) 0.001(2) 0.002(2) -0.008(2)
C11 0.043(3) 0.047(3) 0.047(4) 0.006(3) 0.002(3) -0.013(3)
C12 0.057(3) 0.036(3) 0.040(3) 0.004(3) -0.002(3) -0.010(3)
C16 0.031(4) 0.032(3) 0.037(4) 0 0.021(3) 0
C13 0.027(7) 0.043(6) 0.040(7) 0.001(6) 0.001(6) 0.004(5)
C14 0.040(6) 0.097(14) 0.046(8) -0.008(9) 0.006(6) 0.016(8)
C15 0.027(7) 0.051(9) 0.063(9) -0.009(7) 0.001(6) -0.001(7)
C13A 0.028(8) 0.041(9) 0.027(9) -0.003(7) 0.001(7) 0.007(6)
C14A 0.062(10) 0.070(14) 0.024(8) -0.007(8) 0.002(7) -0.020(9)
C15A 0.038(12) 0.051(12) 0.045(10) 0.007(8) 0.006(8) 0.006(9)

loop_
_atom_type_symbol
_atom_type_description
_atom_type_scat_dispersion_real
_atom_type_scat_dispersion_imag
_atom_type_scat_source
C C 0.0033 0.0016 'International Tables Vol C Tables 4.2.6.8 and 6.1.1.4'
H H 0 0 'International Tables Vol C Tables 4.2.6.8 and 6.1.1.4'
Cu Cu 0.3201 1.2651 'International Tables Vol C Tables 4.2.6.8 and 6.1.1.4'
Ge Ge 0.1547 1.8001 'International Tables Vol C Tables 4.2.6.8 and 6.1.1.4'
I I -0.4742 1.8119 'International Tables Vol C Tables 4.2.6.8 and 6.1.1.4'
N N 0.0061 0.0033 'International Tables Vol C Tables 4.2.6.8 and 6.1.1.4'
O O 0.0106 0.006 'International Tables Vol C Tables 4.2.6.8 and 6.1.1.4'

loop_
_geom_angle_atom_site_label_1
_geom_angle_atom_site_label_2
_geom_angle_atom_site_label_3
_geom_angle
_geom_angle_site_symmetry_1
_geom_angle_site_symmetry_3
Cu I Cu 78.37(3) 5_566 .
O Ge N 96.87(14) . .
O Ge N 96.87(14) . 6_565
N Ge N 91.3(2) . 6_565
O Ge Cu 135.71(14) . .
N Ge Cu 113.29(10) . .
N Ge Cu 113.29(10) 6_565 .
Ge Cu I 141.37(4) . 5_566
Ge Cu I 116.99(4) . .
I Cu I 101.63(3) 5_566 .
C16 O Ge 125.3(4) . .
C1 N C4 122.0(3) . .
C1 N Ge 118.7(3) . .
C4 N Ge 118.2(3) . .
N C1 C2 122.1(4) . .
N C1 C3 120.0(4) . .
C2 C1 C3 117.9(4) . .
C1 C2 C1 127.7(5) . 6_565
C1 C2 H2 116.1 . .
C1 C2 H2 116.1 6_565 .
C1 C3 H3A 109.5 . .
C1 C3 H3B 109.5 . .
H3A C3 H3B 109.5 . .
C1 C3 H3C 109.5 . .
H3A C3 H3C 109.5 . .
H3B C3 H3C 109.5 . .
C5 C4 C9 121.1(4) . .
C5 C4 N 119.7(4) . .
C9 C4 N 119.0(4) . .
C6 C5 C4 117.9(4) . .
C6 C5 C10 118.9(4) . .
C4 C5 C10 123.2(4) . .
C7 C6 C5 121.6(5) . .
C7 C6 H6 119.2 . .
C5 C6 H6 119.2 . .
C6 C7 C8 119.9(5) . .
C6 C7 H7 120.1 . .
C8 C7 H7 120.1 . .
C7 C8 C9 121.7(5) . .
C7 C8 H8 119.1 . .
C9 C8 H8 119.1 . .
C8 C9 C4 117.7(4) . .
C8 C9 C13 118.6(8) . .
C4 C9 C13 123.3(7) . .
C8 C9 C13A 121.1(9) . .
C4 C9 C13A 119.5(9) . .
C5 C10 C12 111.2(4) . .
C5 C10 C11 110.5(4) . .
C12 C10 C11 110.5(4) . .
C5 C10 H10 108.2 . .
C12 C10 H10 108.2 . .
C11 C10 H10 108.2 . .
C10 C11 H11A 109.5 . .
C10 C11 H11B 109.5 . .
H11A C11 H11B 109.5 . .
C10 C11 H11C 109.5 . .
H11A C11 H11C 109.5 . .
H11B C11 H11C 109.5 . .
C10 C12 H12A 109.5 . .
C10 C12 H12B 109.5 . .
H12A C12 H12B 109.5 . .
C10 C12 H12C 109.5 . .
H12A C12 H12C 109.5 . .
H12B C12 H12C 109.5 . .
O C16 C18 112.8(6) . .
O C16 C19 106.7(4) . .
C18 C16 C19 112.5(9) . .
O C16 C19 106.7(4) . 6_565
C18 C16 C19 112.5(9) 6_565 6_565
C19 C16 C19 135.3(10) . 6_565
O C16 C17 104.5(6) . .
C18 C16 C17 125.7(7) 6_565 .
C18 C16 C17 112.4(7) . .
C19 C16 C17 107.5(7) . .
O C16 C17 104.5(6) . 6_565
C18 C16 C17 112.4(7) 6_565 6_565
C18 C16 C17 125.7(7) . 6_565
C19 C16 C17 107.5(7) 6_565 6_565
C16 C17 H17A 109.5 . .
C16 C17 H17B 109.5 . .
H17A C17 H17B 109.5 . .
C16 C17 H17C 109.5 . .
H17A C17 H17C 109.5 . .
H17B C17 H17C 109.5 . .
C16 C18 H18A 109.5 . .
C16 C18 H18B 109.5 . .
H18A C18 H18B 109.5 . .
C16 C18 H18C 109.5 . .
H18A C18 H18C 109.5 . .
H18B C18 H18C 109.5 . .
C16 C19 H19A 109.5 . .
C16 C19 H19B 109.5 . .
H19A C19 H19B 109.5 . .
C16 C19 H19C 109.5 . .
H19A C19 H19C 109.5 . .
H19B C19 H19C 109.5 . .
C14 C13 C9 108.0(10) . .
C14 C13 C15 110.8(12) . .
C9 C13 C15 115.1(12) . .
C14 C13 H13 107.5 . .
C9 C13 H13 107.5 . .
C15 C13 H13 107.5 . .
C13 C14 H14A 109.5 . .
C13 C14 H14B 109.5 . .
H14A C14 H14B 109.5 . .
C13 C14 H14C 109.5 . .
H14A C14 H14C 109.5 . .
H14B C14 H14C 109.5 . .
C13 C15 H15A 109.5 . .
C13 C15 H15B 109.5 . .
H15A C15 H15B 109.5 . .
C13 C15 H15C 109.5 . .
H15A C15 H15C 109.5 . .
H15B C15 H15C 109.5 . .
C15A C13A C14A 108.9(14) . .
C15A C13A C9 108.1(16) . .
C14A C13A C9 114.6(12) . .
C15A C13A H13A 108.4 . .
C14A C13A H13A 108.4 . .
C9 C13A H13A 108.4 . .
C13A C14A H14D 109.5 . .
C13A C14A H14E 109.5 . .
H14D C14A H14E 109.5 . .
C13A C14A H14F 109.5 . .
H14D C14A H14F 109.5 . .
H14E C14A H14F 109.5 . .
C13A C15A H15D 109.5 . .
C13A C15A H15E 109.5 . .
H15D C15A H15E 109.5 . .
C13A C15A H15F 109.5 . .
H15D C15A H15F 109.5 . .
H15E C15A H15F 109.5 . .
C2S C1S C6S 120 . .
C2S C1S C7S 124.2 . .
C6S C1S C7S 114.9 . .
C1S C2S C3S 120 . .
C1S C2S H2S 120 . .
C3S C2S H2S 120 . .
C2S C3S C4S 120 . .
C2S C3S H3S 120 . .
C4S C3S H3S 120 . .
C5S C4S C3S 120 . .
C5S C4S H4S 120 . .
C3S C4S H4S 120 . .
C4S C5S C6S 120 . .
C4S C5S H5S 120 . .
C6S C5S H5S 120 . .
C5S C6S C1S 120 . .
C5S C6S H6S 120 . .
C1S C6S H6S 120 . .
C1S C7S H7S1 109.5 . .
C1S C7S H7S2 109.5 . .
H7S1 C7S H7S2 109.5 . .
C1S C7S H7S3 109.5 . .
H7S1 C7S H7S3 109.5 . .
H7S2 C7S H7S3 109.5 . .
C1S C7S H7S4 109.5 . .
H7S1 C7S H7S4 141.1 . .
H7S2 C7S H7S4 56.3 . .
H7S3 C7S H7S4 56.3 . .
C1S C7S H7S5 109.5 . .
H7S1 C7S H7S5 56.3 . .
H7S2 C7S H7S5 141.1 . .
H7S3 C7S H7S5 56.3 . .
H7S4 C7S H7S5 109.5 . .
C1S C7S H7S6 109.5 . .
H7S1 C7S H7S6 56.3 . .
H7S2 C7S H7S6 56.3 . .
H7S3 C7S H7S6 141.1 . .
H7S4 C7S H7S6 109.5 . .
H7S5 C7S H7S6 109.5 . .
C9S C8S C13S 120 . .
C9S C8S C14S 115.3 . .
C13S C8S C14S 124.7 . .
C8S C9S C10S 120 . .
C8S C9S H9S 120 . .
C10S C9S H9S 120 . .
C11S C10S C9S 120 . .
C11S C10S H10S 120 . .
C9S C10S H10S 120 . .
C10S C11S C12S 120 . .
C10S C11S H11S 120 . .
C12S C11S H11S 120 . .
C13S C12S C11S 120 . .
C13S C12S H12S 120 . .
C11S C12S H12S 120 . .
C12S C13S C8S 120 . .
C12S C13S H13S 120 . .
C8S C13S H13S 120 . .
C8S C14S H14G 109.5 . .
C8S C14S H14H 109.5 . .
H14G C14S H14H 109.5 . .
C8S C14S H14I 109.5 . .
H14G C14S H14I 109.5 . .
H14H C14S H14I 109.5 . .
C8S C14S H14J 109.5 . .
H14G C14S H14J 141.1 . .
H14H C14S H14J 56.3 . .
H14I C14S H14J 56.3 . .
C8S C14S H14K 109.5 . .
H14G C14S H14K 56.3 . .
H14H C14S H14K 141.1 . .
H14I C14S H14K 56.3 . .
H14J C14S H14K 109.5 . .
C8S C14S H14L 109.5 . .
H14G C14S H14L 56.3 . .
H14H C14S H14L 56.3 . .
H14I C14S H14L 141.1 . .
H14J C14S H14L 109.5 . .
H14K C14S H14L 109.5 . .

loop_
_geom_bond_atom_site_label_1
_geom_bond_atom_site_label_2
_geom_bond_distance
_geom_bond_site_symmetry_2
I Cu 2.5791(9) 5_566
I Cu 2.6382(9) .
Ge O 1.781(4) .
Ge N 1.964(3) .
Ge N 1.964(3) 6_565
Ge Cu 2.3341(10) .
Cu I 2.5791(9) 5_566
O C16 1.447(7) .
N C1 1.332(5) .
N C4 1.449(5) .
C1 C2 1.397(5) .
C1 C3 1.499(6) .
C2 C1 1.397(5) 6_565
C2 H2 0.95 .
C3 H3A 0.98 .
C3 H3B 0.98 .
C3 H3C 0.98 .
C4 C5 1.406(6) .
C4 C9 1.413(6) .
C5 C6 1.395(6) .
C5 C10 1.518(6) .
C6 C7 1.365(7) .
C6 H6 0.95 .
C7 C8 1.380(7) .
C7 H7 0.95 .
C8 C9 1.385(6) .
C8 H8 0.95 .
C9 C13 1.522(12) .
C9 C13A 1.534(13) .
C10 C12 1.519(7) .
C10 C11 1.534(6) .
C10 H10 1 .
C11 H11A 0.98 .
C11 H11B 0.98 .
C11 H11C 0.98 .
C12 H12A 0.98 .
C12 H12B 0.98 .
C12 H12C 0.98 .
C16 C18 1.485(12) 6_565
C16 C18 1.485(12) .
C16 C19 1.537(10) .
C16 C19 1.537(10) 6_565
C16 C17 1.546(10) .
C16 C17 1.546(10) 6_565
C17 H17A 0.98 .
C17 H17B 0.98 .
C17 H17C 0.98 .
C18 H18A 0.98 .
C18 H18B 0.98 .
C18 H18C 0.98 .
C19 H19A 0.98 .
C19 H19B 0.98 .
C19 H19C 0.98 .
C13 C14 1.517(12) .
C13 C15 1.527(11) .
C13 H13 1 .
C14 H14A 0.98 .
C14 H14B 0.98 .
C14 H14C 0.98 .
C15 H15A 0.98 .
C15 H15B 0.98 .
C15 H15C 0.98 .
C13A C15A 1.519(13) .
C13A C14A 1.531(13) .
C13A H13A 1 .
C14A H14D 0.98 .
C14A H14E 0.98 .
C14A H14F 0.98 .
C15A H15D 0.98 .
C15A H15E 0.98 .
C15A H15F 0.98 .
C1S C2S 1.39 .
C1S C6S 1.39 .
C1S C7S 1.4448 .
C2S C3S 1.39 .
C2S H2S 0.95 .
C3S C4S 1.39 .
C3S H3S 0.95 .
C4S C5S 1.39 .
C4S H4S 0.95 .
C5S C6S 1.39 .
C5S H5S 0.95 .
C6S H6S 0.95 .
C7S H7S1 0.98 .
C7S H7S2 0.98 .
C7S H7S3 0.98 .
C7S H7S4 0.98 .
C7S H7S5 0.98 .
C7S H7S6 0.98 .
C8S C9S 1.39 .
C8S C13S 1.39 .
C8S C14S 1.6071 .
C9S C10S 1.39 .
C9S H9S 0.95 .
C10S C11S 1.39 .
C10S H10S 0.95 .
C11S C12S 1.39 .
C11S H11S 0.95 .
C12S C13S 1.39 .
C12S H12S 0.95 .
C13S H13S 0.95 .
C14S H14G 0.98 .
C14S H14H 0.98 .
C14S H14I 0.98 .
C14S H14J 0.98 .
C14S H14K 0.98 .
C14S H14L 0.98 .
